data_4134260
loop_
_publ_author_name
'Yu, Hao'
'Li, Songsong'
'Schwieter, Kenneth E.'
'Liu, Yun'
'Sun, Boran'
'Moore, Jeffrey S.'
'Schroeder, Charles M.'

_publ_contact_author
; 
Danielle L. Gray 
University of Illinois 
School of Chemical Sciences, Box 59-1 
505 South Mathews Avenue 
Urbana, Illinois  61801 
USA 
;
_publ_section_title
;
 Charge Transport in Sequence-Defined Conjugated Oligomers.
;
_journal_name_full 'Journal of the American Chemical Society'
_journal_paper_doi 10.1021/jacs.0c00043
_journal_year 2020
_chemical_formula_moiety 'C27 H21 N3 O3 S2, C H Cl3'
_chemical_formula_sum 'C28 H22 Cl3 N3 O3 S2'
_chemical_formula_weight 618.95
_space_group_crystal_system monoclinic
_space_group_IT_number 14
_space_group_name_Hall '-P 2yn'
_space_group_name_H-M_alt 'P 1 21/n 1'
_atom_sites_solution_hydrogens mixed
_audit_creation_method SHELXL-2016/6
_audit_update_record
; 
? 
;
_cell_angle_alpha 90
_cell_angle_beta 95.7110(6)
_cell_angle_gamma 90
_cell_formula_units_Z 4
_cell_length_a 8.0539(3)
_cell_length_b 22.4096(7)
_cell_length_c 15.3897(5)
_cell_measurement_reflns_used 74347
_cell_measurement_temperature 100(2)
_cell_measurement_theta_max 28.32
_cell_measurement_theta_min 2.25
_cell_volume 2763.82(16)
_computing_cell_refinement 'SAINT V8.37A (Bruker, 2014)'
_computing_data_collection 'APEX3 V2016.9-0 (Bruker, 2016)'
_computing_data_reduction
; 
SAINT V8.34A, XPREP v2014/2, (Bruker, 2014) SADABS V2016/2 
(Krause et al., 2015) 
;
_computing_molecular_graphics
; 
SHELXTL v2014-7 (Bruker, 2014), CrystalMaker v2.7.7 (CrystalMaker, 1994) 
;
_computing_publication_material 'XCIF V2014-2 (Bruker, 2014)'
_computing_structure_refinement 'SHELXL-2016-6 (Sheldrick, 2015a)'
_computing_structure_solution 'SHELXT-2014-5 (Sheldrick, 2015b)'
_diffrn_ambient_temperature 100(2)
_diffrn_measured_fraction_theta_full 0.999
_diffrn_measured_fraction_theta_max 0.999
_diffrn_measurement_device 'Bruker D8 Venture/Photon 100'
_diffrn_measurement_method 'profile data from \f and \w scans'
_diffrn_radiation_monochromator 'multilayer mirrors'
_diffrn_radiation_source 'microfocus sealed tube'
_diffrn_radiation_type MoK\a
_diffrn_radiation_wavelength 0.71073
_diffrn_radiation_wavelength_id dd43ssa
_diffrn_reflns_av_R_equivalents 0.0379
_diffrn_reflns_av_unetI/netI 0.0140
_diffrn_reflns_Laue_measured_fraction_full 0.999
_diffrn_reflns_Laue_measured_fraction_max 0.999
_diffrn_reflns_limit_h_max 10
_diffrn_reflns_limit_h_min -10
_diffrn_reflns_limit_k_max 29
_diffrn_reflns_limit_k_min -29
_diffrn_reflns_limit_l_max 20
_diffrn_reflns_limit_l_min -20
_diffrn_reflns_number 116543
_diffrn_reflns_point_group_measured_fraction_full 0.999
_diffrn_reflns_point_group_measured_fraction_max 0.999
_diffrn_reflns_theta_full 25.242
_diffrn_reflns_theta_max 28.339
_diffrn_reflns_theta_min 2.252
_exptl_absorpt_coefficient_mu 0.520
_exptl_absorpt_correction_T_max 0.9503
_exptl_absorpt_correction_T_min 0.8205
_exptl_absorpt_correction_type integration
_exptl_absorpt_process_details 'SADABS V2016/2 (Krause et al., 2015)'
_exptl_crystal_colour yellow
_exptl_crystal_density_diffrn 1.488
_exptl_crystal_density_method 'not measured'
_exptl_crystal_description block
_exptl_crystal_F_000 1272
_exptl_crystal_id dd43ssa
_exptl_crystal_preparation
; 
The data crystal was mounted using oil (Paratone-N, Exxon) to a 
0.3 mm cryo-loop (Hampton Research) with the (0 3 -1) scattering 
planes roughly normal to the spindle axis. 
;
_exptl_crystal_size_max 0.455
_exptl_crystal_size_mid 0.231
_exptl_crystal_size_min 0.124
_refine_diff_density_max 0.805
_refine_diff_density_min -0.475
_refine_diff_density_rms 0.061
_refine_ls_extinction_coef 0.0120(5)
_refine_ls_extinction_expression Fc^*^=kFc[1+0.001xFc^2^\l^3^/sin(2\q)]^-1/4^
_refine_ls_extinction_method 'SHELXL-2016/6 (Sheldrick 2016)'
_refine_ls_goodness_of_fit_ref 1.029
_refine_ls_hydrogen_treatment mixed
_refine_ls_matrix_type full
_refine_ls_number_parameters 395
_refine_ls_number_reflns 6886
_refine_ls_number_restraints 108
_refine_ls_restrained_S_all 1.041
_refine_ls_R_factor_all 0.0423
_refine_ls_R_factor_gt 0.0368
_refine_ls_shift/su_max 0.001
_refine_ls_shift/su_mean 0.000
_refine_ls_structure_factor_coef Fsqd
_refine_ls_weighting_details 'w=1/[\s^2^(Fo^2^)+(0.0362P)^2^+2.9617P] where P=(Fo^2^+2Fc^2^)/3'
_refine_ls_weighting_scheme calc
_refine_ls_wR_factor_gt 0.0880
_refine_ls_wR_factor_ref 0.0917
_reflns_Friedel_coverage 0.000
_reflns_number_gt 6184
_reflns_number_total 6886
_reflns_threshold_expression 'I > 2\s(I)'
_cod_data_source_file ja0c00043_si_004.cif
_cod_data_source_block dd43ssa
_cod_original_sg_symbol_H-M 'P 21/n'
_cod_database_code 4134260
_shelx_shelxl_version_number 2016/6
_shelx_space_group_comment
; 
The symmetry employed for this shelxl refinement is uniquely defined 
by the following loop, which should always be used as a source of 
symmetry information in preference to the above space-group names. 
They are only intended as comments. 
;
_shelx_estimated_absorpt_t_min 0.798
_shelx_estimated_absorpt_t_max 0.938

loop_
_space_group_symop_operation_xyz
'x, y, z'
'-x+1/2, y+1/2, -z+1/2'
'-x, -y, -z'
'x-1/2, -y-1/2, z-1/2'

loop_
_atom_site_label
_atom_site_type_symbol
_atom_site_fract_x
_atom_site_fract_y
_atom_site_fract_z
_atom_site_U_iso_or_equiv
_atom_site_adp_type
_atom_site_occupancy
_atom_site_site_symmetry_order
_atom_site_calc_flag
_atom_site_refinement_flags_posn
_atom_site_refinement_flags_adp
_atom_site_refinement_flags_occupancy
_atom_site_disorder_assembly
_atom_site_disorder_group
S1 S 0.79913(5) 0.31900(2) 0.85951(3) 0.02012(10) Uani 1 1 d . . . . .
S2 S 0.02328(5) 0.55871(2) 0.91389(2) 0.02223(10) Uani 1 1 d . . . . .
O1 O -0.13451(14) 0.18285(5) 0.70541(7) 0.0186(2) Uani 1 1 d . . . . .
O2 O -0.39543(15) 0.61180(5) 0.39154(7) 0.0213(2) Uani 1 1 d . . . . .
O3 O -0.33033(15) 0.62163(5) 0.53120(8) 0.0227(2) Uani 1 1 d . . . . .
N1 N 0.08499(16) 0.15167(5) 0.79234(8) 0.0175(3) Uani 1 1 d . . . . .
N2 N -0.31145(15) 0.43531(5) 0.42808(8) 0.0133(2) Uani 1 1 d . . . . .
H2 H -0.323(2) 0.4041(9) 0.3945(13) 0.020 Uiso 1 1 d . U . . .
N3 N -0.34667(15) 0.59110(5) 0.46424(8) 0.0145(2) Uani 1 1 d . . . . .
C1 C 0.60974(18) 0.28104(7) 0.82977(9) 0.0162(3) Uani 1 1 d . . . . .
C2 C 0.5356(2) 0.24130(7) 0.88394(10) 0.0208(3) Uani 1 1 d . . . . .
H2A H 0.591350 0.230678 0.939070 0.025 Uiso 1 1 calc R U . . .
C3 C 0.3802(2) 0.21732(7) 0.85709(10) 0.0192(3) Uani 1 1 d . . . . .
H3 H 0.330282 0.190704 0.894920 0.023 Uiso 1 1 calc R U . . .
C4 C 0.29456(18) 0.23113(6) 0.77596(9) 0.0139(3) Uani 1 1 d . . . . .
C5 C 0.37438(18) 0.26868(6) 0.72034(9) 0.0149(3) Uani 1 1 d . . . . .
H5 H 0.322453 0.277058 0.663499 0.018 Uiso 1 1 calc R U . . .
C6 C 0.52838(18) 0.29375(7) 0.74736(9) 0.0161(3) Uani 1 1 d . . . . .
H6 H 0.579268 0.319923 0.709321 0.019 Uiso 1 1 calc R U . . .
C7 C 0.12742(18) 0.20584(6) 0.75328(9) 0.0146(3) Uani 1 1 d . . . . .
C8 C -0.0675(2) 0.14130(7) 0.76149(10) 0.0200(3) Uani 1 1 d . . . . .
H8 H -0.127429 0.107072 0.777161 0.024 Uiso 1 1 calc R U . . .
C9 C -0.00937(18) 0.22516(6) 0.70057(9) 0.0145(3) Uani 1 1 d . . . . .
C10 C -0.06150(18) 0.27804(6) 0.64882(9) 0.0137(3) Uani 1 1 d . . . . .
C11 C -0.20655(18) 0.27612(6) 0.59055(9) 0.0144(3) Uani 1 1 d . . . . .
H11 H -0.264481 0.239450 0.580563 0.017 Uiso 1 1 calc R U . . .
C12 C -0.26663(18) 0.32739(6) 0.54714(9) 0.0135(3) Uani 1 1 d . . . . .
H12 H -0.366552 0.325540 0.508831 0.016 Uiso 1 1 calc R U . . .
C13 C -0.18148(17) 0.38163(6) 0.55931(9) 0.0122(3) Uani 1 1 d . . . . .
C14 C -0.03375(17) 0.38301(6) 0.61589(9) 0.0140(3) Uani 1 1 d . . . . .
H14 H 0.027535 0.419162 0.623550 0.017 Uiso 1 1 calc R U . . .
C15 C 0.02382(18) 0.33232(6) 0.66068(9) 0.0149(3) Uani 1 1 d . . . . .
H15 H 0.122422 0.334392 0.699952 0.018 Uiso 1 1 calc R U . . .
C16 C -0.24450(17) 0.43627(6) 0.51456(9) 0.0119(3) Uani 1 1 d . . . . .
C17 C -0.34973(17) 0.49096(6) 0.39990(9) 0.0137(3) Uani 1 1 d . . . . .
H17 H -0.395482 0.502062 0.342917 0.016 Uiso 1 1 calc R U . . .
C18 C -0.30978(17) 0.52885(6) 0.46972(9) 0.0121(3) Uani 1 1 d . . . . .
C19 C -0.24356(17) 0.49488(6) 0.54392(9) 0.0116(2) Uani 1 1 d . . . . .
C20 C -0.18502(17) 0.51429(6) 0.63344(9) 0.0122(3) Uani 1 1 d . . . . .
C21 C -0.23534(18) 0.48357(6) 0.70592(9) 0.0146(3) Uani 1 1 d . . . . .
H21 H -0.314869 0.452290 0.697190 0.018 Uiso 1 1 calc R U . . .
C22 C -0.17048(19) 0.49827(7) 0.79011(9) 0.0168(3) Uani 1 1 d . . . . .
H22 H -0.205065 0.476712 0.838311 0.020 Uiso 1 1 calc R U . . .
C23 C -0.05452(18) 0.54461(7) 0.80458(9) 0.0162(3) Uani 1 1 d . . . . .
C24 C -0.00650(19) 0.57642(7) 0.73316(9) 0.0168(3) Uani 1 1 d . . . . .
H24 H 0.070220 0.608555 0.742093 0.020 Uiso 1 1 calc R U . . .
C25 C -0.07109(18) 0.56101(6) 0.64881(9) 0.0144(3) Uani 1 1 d . . . . .
H25 H -0.036898 0.582754 0.600688 0.017 Uiso 1 1 calc R U . . .
C26 C 0.9104(2) 0.26841(8) 0.93476(13) 0.0300(4) Uani 1 1 d . . . . .
H26A H 0.855233 0.266533 0.988637 0.045 Uiso 1 1 calc R U . . .
H26B H 1.025326 0.282481 0.948212 0.045 Uiso 1 1 calc R U . . .
H26C H 0.911512 0.228586 0.908494 0.045 Uiso 1 1 calc R U . . .
C27 C 0.1655(3) 0.61923(9) 0.90460(12) 0.0386(5) Uani 1 1 d . . . . .
H27A H 0.218410 0.629776 0.962679 0.058 Uiso 1 1 calc R U . . .
H27B H 0.104682 0.653819 0.878780 0.058 Uiso 1 1 calc R U . . .
H27C H 0.251421 0.607207 0.867250 0.058 Uiso 1 1 calc R U . . .
C28 C 0.6891(2) 0.56885(9) 0.06363(12) 0.0239(4) Uani 0.9401(13) 1 d D U P A 1
H28 H 0.745739 0.538676 0.028880 0.029 Uiso 0.9401(13) 1 calc R U P A 1
Cl1 Cl 0.83889(7) .60064(3) .13951(4) .04017(15) Uani .9401(13) 1 d D U P A 1
Cl2 Cl .60075(8) .62338(3) -0.00829(4) .04868(17) Uani .9401(13) 1 d D U P A 1
Cl3 Cl 0.53427(8) .53208(3) .11639(4) .05246(18) Uani .9401(13) 1 d D U P A 1
C28A C 0.716(3) 0.5707(7) 0.0785(9) 0.049(4) Uani 0.0599(13) 1 d D U P A -2
H28A H 0.835167 0.560952 0.072727 0.059 Uiso 0.0599(13) 1 calc R U P A -2
Cl1A Cl 0.680(2) 0.6460(5) 0.0551(10) 0.084(4) Uani 0.0599(13) 1 d D U P A -2
Cl2A Cl 0.587(2) 0.5264(7) 0.0059(10) 0.096(4) Uani 0.0599(13) 1 d D U P A -2
Cl3A Cl 0.672(2) 0.5575(6) 0.1865(7) 0.077(3) Uani 0.0599(13) 1 d D U P A -2

loop_
_atom_site_aniso_label
_atom_site_aniso_U_11
_atom_site_aniso_U_22
_atom_site_aniso_U_33
_atom_site_aniso_U_23
_atom_site_aniso_U_13
_atom_site_aniso_U_12
S1 0.01764(18) 0.02155(19) 0.02045(18) 0.00374(14) -0.00161(14) -0.00225(14)
S2 0.0272(2) 0.0271(2) 0.01197(17) -0.00010(14) 0.00016(14) -0.00281(15)
O1 0.0186(5) 0.0135(5) 0.0228(5) 0.0056(4) -0.0020(4) -0.0022(4)
O2 0.0251(6) 0.0176(5) 0.0208(5) 0.0089(4) 0.0008(4) 0.0043(4)
O3 0.0281(6) 0.0133(5) 0.0256(6) -0.0038(4) -0.0030(5) 0.0040(4)
N1 0.0207(6) 0.0124(6) 0.0191(6) 0.0047(5) 0.0003(5) -0.0002(5)
N2 0.0140(6) 0.0117(5) 0.0139(5) -0.0009(4) -0.0007(4) 0.0012(4)
N3 0.0123(5) 0.0115(5) 0.0199(6) 0.0027(4) 0.0017(4) 0.0005(4)
C1 0.0157(7) 0.0160(7) 0.0167(7) 0.0005(5) 0.0003(5) 0.0011(5)
C2 0.0229(8) 0.0235(8) 0.0151(7) 0.0052(6) -0.0026(6) -0.0025(6)
C3 0.0229(8) 0.0189(7) 0.0156(7) 0.0060(5) 0.0006(6) -0.0024(6)
C4 0.0165(7) 0.0113(6) 0.0141(6) 0.0013(5) 0.0020(5) 0.0026(5)
C5 0.0162(7) 0.0153(6) 0.0131(6) 0.0030(5) 0.0012(5) 0.0034(5)
C6 0.0161(7) 0.0162(6) 0.0164(6) 0.0044(5) 0.0038(5) 0.0029(5)
C7 0.0190(7) 0.0105(6) 0.0144(6) 0.0024(5) 0.0028(5) 0.0015(5)
C8 0.0222(7) 0.0138(7) 0.0233(7) 0.0070(6) -0.0013(6) -0.0014(6)
C9 0.0160(7) 0.0109(6) 0.0167(6) 0.0009(5) 0.0019(5) -0.0011(5)
C10 0.0149(6) 0.0120(6) 0.0142(6) 0.0013(5) 0.0019(5) 0.0025(5)
C11 0.0162(7) 0.0108(6) 0.0161(6) 0.0004(5) 0.0015(5) -0.0003(5)
C12 0.0133(6) 0.0132(6) 0.0136(6) -0.0010(5) -0.0002(5) 0.0007(5)
C13 0.0128(6) 0.0115(6) 0.0125(6) 0.0005(5) 0.0022(5) 0.0024(5)
C14 0.0127(6) 0.0110(6) 0.0180(6) 0.0004(5) 0.0009(5) 0.0001(5)
C15 0.0136(6) 0.0144(6) 0.0162(6) 0.0006(5) -0.0015(5) 0.0021(5)
C16 0.0106(6) 0.0125(6) 0.0126(6) 0.0007(5) 0.0006(5) -0.0002(5)
C17 0.0132(6) 0.0136(6) 0.0141(6) 0.0021(5) 0.0002(5) 0.0011(5)
C18 0.0113(6) 0.0102(6) 0.0148(6) 0.0017(5) 0.0011(5) 0.0004(5)
C19 0.0104(6) 0.0105(6) 0.0138(6) 0.0012(5) 0.0014(5) 0.0006(5)
C20 0.0114(6) 0.0113(6) 0.0139(6) -0.0001(5) 0.0014(5) 0.0017(5)
C21 0.0133(6) 0.0134(6) 0.0172(7) 0.0020(5) 0.0021(5) -0.0002(5)
C22 0.0173(7) 0.0185(7) 0.0149(6) 0.0035(5) 0.0039(5) 0.0011(5)
C23 0.0170(7) 0.0193(7) 0.0122(6) -0.0008(5) 0.0010(5) 0.0015(5)
C24 0.0179(7) 0.0167(7) 0.0156(7) -0.0005(5) 0.0007(5) -0.0034(5)
C25 0.0153(6) 0.0146(6) 0.0134(6) 0.0014(5) 0.0023(5) -0.0010(5)
C26 0.0259(9) 0.0250(8) 0.0364(10) 0.0074(7) -0.0102(7) 0.0007(7)
C27 0.0584(13) 0.0354(10) 0.0196(8) -0.0022(7) -0.0086(8) -0.0213(9)
C28 0.0197(8) 0.0249(8) 0.0272(9) -0.0013(7) 0.0034(7) -0.0030(7)
Cl1 0.0384(3) 0.0423(3) 0.0371(3) -0.0082(2) -0.0096(2) -0.0109(2)
Cl2 0.0494(3) 0.0401(3) 0.0529(4) 0.0126(3) -0.0127(3) 0.0071(2)
Cl3 0.0394(3) 0.0631(4) 0.0579(4) 0.0014(3) 0.0199(3) -0.0227(3)
C28A 0.050(7) 0.047(6) 0.052(7) 0.004(6) 0.011(6) 0.001(6)
Cl1A 0.095(8) 0.061(6) 0.102(8) 0.008(6) 0.044(7) 0.009(6)
Cl2A 0.093(8) 0.092(8) 0.100(8) -0.019(7) -0.005(7) 0.004(7)
Cl3A 0.102(7) 0.083(7) 0.054(5) 0.005(5) 0.037(5) -0.006(6)

loop_
_atom_type_symbol
_atom_type_description
_atom_type_scat_dispersion_real
_atom_type_scat_dispersion_imag
_atom_type_scat_source
C C 0.0033 0.0016 'International Tables Vol C Tables 4.2.6.8 and 6.1.1.4'
H H 0.0000 0.0000 'International Tables Vol C Tables 4.2.6.8 and 6.1.1.4'
N N 0.0061 0.0033 'International Tables Vol C Tables 4.2.6.8 and 6.1.1.4'
O O 0.0106 0.0060 'International Tables Vol C Tables 4.2.6.8 and 6.1.1.4'
S S 0.1246 0.1234 'International Tables Vol C Tables 4.2.6.8 and 6.1.1.4'
Cl Cl 0.1484 0.1585 'International Tables Vol C Tables 4.2.6.8 and 6.1.1.4'

loop_
_exptl_crystal_face_index_h
_exptl_crystal_face_index_k
_exptl_crystal_face_index_l
_exptl_crystal_face_perp_dist
0.00 1.00 -1.00 0.0890
0.00 -1.00 1.00 0.0690
0.00 -1.00 -1.00 0.0620
0.00 1.00 1.00 0.0510
-1.00 -1.00 1.00 0.1710
1.00 1.00 -1.00 0.1710
-1.00 1.00 1.00 0.1710
1.00 -1.00 -1.00 0.1710
0.00 0.00 1.00 0.0500

loop_
_geom_angle_atom_site_label_1
_geom_angle_atom_site_label_2
_geom_angle_atom_site_label_3
_geom_angle
_geom_angle_site_symmetry_1
_geom_angle_site_symmetry_3
_geom_angle_publ_flag
C1 S1 C26 103.05(8) . . ?
C23 S2 C27 103.23(8) . . ?
C8 O1 C9 105.04(12) . . ?
C8 N1 C7 105.05(12) . . ?
C17 N2 C16 110.47(12) . . ?
C17 N2 H2 123.1(13) . . ?
C16 N2 H2 126.3(13) . . ?
O3 N3 O2 123.04(12) . . ?
O3 N3 C18 119.26(12) . . ?
O2 N3 C18 117.70(12) . . ?
C2 C1 C6 118.86(14) . . ?
C2 C1 S1 124.26(12) . . ?
C6 C1 S1 116.85(11) . . ?
C3 C2 C1 119.81(14) . . ?
C3 C2 H2A 120.1 . . ?
C1 C2 H2A 120.1 . . ?
C2 C3 C4 122.00(14) . . ?
C2 C3 H3 119.0 . . ?
C4 C3 H3 119.0 . . ?
C3 C4 C5 117.56(13) . . ?
C3 C4 C7 118.99(13) . . ?
C5 C4 C7 123.45(13) . . ?
C6 C5 C4 120.72(13) . . ?
C6 C5 H5 119.6 . . ?
C4 C5 H5 119.6 . . ?
C5 C6 C1 120.93(13) . . ?
C5 C6 H6 119.5 . . ?
C1 C6 H6 119.5 . . ?
C9 C7 N1 108.01(13) . . ?
C9 C7 C4 132.95(13) . . ?
N1 C7 C4 119.01(12) . . ?
N1 C8 O1 114.63(13) . . ?
N1 C8 H8 122.7 . . ?
O1 C8 H8 122.7 . . ?
C7 C9 O1 107.27(12) . . ?
C7 C9 C10 138.27(13) . . ?
O1 C9 C10 114.22(12) . . ?
C15 C10 C11 118.51(13) . . ?
C15 C10 C9 121.41(13) . . ?
C11 C10 C9 119.91(13) . . ?
C12 C11 C10 120.67(13) . . ?
C12 C11 H11 119.7 . . ?
C10 C11 H11 119.7 . . ?
C11 C12 C13 120.71(13) . . ?
C11 C12 H12 119.6 . . ?
C13 C12 H12 119.6 . . ?
C12 C13 C14 118.44(12) . . ?
C12 C13 C16 121.28(12) . . ?
C14 C13 C16 120.28(12) . . ?
C15 C14 C13 120.82(13) . . ?
C15 C14 H14 119.6 . . ?
C13 C14 H14 119.6 . . ?
C14 C15 C10 120.81(13) . . ?
C14 C15 H15 119.6 . . ?
C10 C15 H15 119.6 . . ?
N2 C16 C19 108.44(12) . . ?
N2 C16 C13 121.34(12) . . ?
C19 C16 C13 130.15(13) . . ?
N2 C17 C18 106.90(12) . . ?
N2 C17 H17 126.5 . . ?
C18 C17 H17 126.5 . . ?
C17 C18 N3 121.59(12) . . ?
C17 C18 C19 109.44(12) . . ?
N3 C18 C19 128.77(12) . . ?
C16 C19 C18 104.72(12) . . ?
C16 C19 C20 124.97(12) . . ?
C18 C19 C20 130.32(12) . . ?
C25 C20 C21 118.00(13) . . ?
C25 C20 C19 121.49(12) . . ?
C21 C20 C19 120.40(12) . . ?
C22 C21 C20 120.90(13) . . ?
C22 C21 H21 119.5 . . ?
C20 C21 H21 119.5 . . ?
C21 C22 C23 120.53(13) . . ?
C21 C22 H22 119.7 . . ?
C23 C22 H22 119.7 . . ?
C24 C23 C22 119.09(13) . . ?
C24 C23 S2 124.00(12) . . ?
C22 C23 S2 116.91(11) . . ?
C25 C24 C23 119.99(13) . . ?
C25 C24 H24 120.0 . . ?
C23 C24 H24 120.0 . . ?
C24 C25 C20 121.45(13) . . ?
C24 C25 H25 119.3 . . ?
C20 C25 H25 119.3 . . ?
S1 C26 H26A 109.5 . . ?
S1 C26 H26B 109.5 . . ?
H26A C26 H26B 109.5 . . ?
S1 C26 H26C 109.5 . . ?
H26A C26 H26C 109.5 . . ?
H26B C26 H26C 109.5 . . ?
S2 C27 H27A 109.5 . . ?
S2 C27 H27B 109.5 . . ?
H27A C27 H27B 109.5 . . ?
S2 C27 H27C 109.5 . . ?
H27A C27 H27C 109.5 . . ?
H27B C27 H27C 109.5 . . ?
Cl1 C28 Cl2 110.39(10) . . ?
Cl1 C28 Cl3 110.91(11) . . ?
Cl2 C28 Cl3 110.88(11) . . ?
Cl1 C28 H28 108.2 . . ?
Cl2 C28 H28 108.2 . . ?
Cl3 C28 H28 108.2 . . ?
Cl1A C28A Cl2A 109.9(11) . . ?
Cl1A C28A Cl3A 108.3(10) . . ?
Cl2A C28A Cl3A 110.2(11) . . ?
Cl1A C28A H28A 109.5 . . ?
Cl2A C28A H28A 109.5 . . ?
Cl3A C28A H28A 109.5 . . ?

loop_
_geom_bond_atom_site_label_1
_geom_bond_atom_site_label_2
_geom_bond_distance
_geom_bond_site_symmetry_2
_geom_bond_publ_flag
S1 C1 1.7666(15) . ?
S1 C26 1.7955(17) . ?
S2 C23 1.7643(15) . ?
S2 C27 1.790(2) . ?
O1 C8 1.3457(18) . ?
O1 C9 1.3910(17) . ?
O2 N3 1.2385(16) . ?
O3 N3 1.2330(17) . ?
N1 C8 1.293(2) . ?
N1 C7 1.4115(18) . ?
N2 C17 1.3459(18) . ?
N2 C16 1.3856(18) . ?
N2 H2 0.87(2) . ?
N3 C18 1.4269(17) . ?
C1 C2 1.394(2) . ?
C1 C6 1.398(2) . ?
C2 C3 1.387(2) . ?
C2 H2A 0.9500 . ?
C3 C4 1.400(2) . ?
C3 H3 0.9500 . ?
C4 C5 1.4013(19) . ?
C4 C7 1.470(2) . ?
C5 C6 1.387(2) . ?
C5 H5 0.9500 . ?
C6 H6 0.9500 . ?
C7 C9 1.372(2) . ?
C8 H8 0.9500 . ?
C9 C10 1.4658(19) . ?
C10 C15 1.400(2) . ?
C10 C11 1.401(2) . ?
C11 C12 1.3913(19) . ?
C11 H11 0.9500 . ?
C12 C13 1.3991(19) . ?
C12 H12 0.9500 . ?
C13 C14 1.4030(19) . ?
C13 C16 1.4703(18) . ?
C14 C15 1.3846(19) . ?
C14 H14 0.9500 . ?
C15 H15 0.9500 . ?
C16 C19 1.3886(19) . ?
C17 C18 1.3822(19) . ?
C17 H17 0.9500 . ?
C18 C19 1.4307(18) . ?
C19 C20 1.4766(19) . ?
C20 C25 1.3967(19) . ?
C20 C21 1.4044(19) . ?
C21 C22 1.388(2) . ?
C21 H21 0.9500 . ?
C22 C23 1.399(2) . ?
C22 H22 0.9500 . ?
C23 C24 1.397(2) . ?
C24 C25 1.393(2) . ?
C24 H24 0.9500 . ?
C25 H25 0.9500 . ?
C26 H26A 0.9800 . ?
C26 H26B 0.9800 . ?
C26 H26C 0.9800 . ?
C27 H27A 0.9800 . ?
C27 H27B 0.9800 . ?
C27 H27C 0.9800 . ?
C28 Cl1 1.7453(19) . ?
C28 Cl2 1.752(2) . ?
C28 Cl3 1.7592(19) . ?
C28 H28 1.0000 . ?
C28A Cl1A 1.744(10) . ?
C28A Cl2A 1.754(10) . ?
C28A Cl3A 1.759(10) . ?
C28A H28A 1.0000 . ?

loop_
_geom_hbond_atom_site_label_D
_geom_hbond_atom_site_label_H
_geom_hbond_atom_site_label_A
_geom_hbond_distance_DH
_geom_hbond_distance_HA
_geom_hbond_distance_DA
_geom_hbond_angle_DHA
_geom_hbond_site_symmetry_A
N2 H2 N1 0.87(2) 2.09(2) 2.9176(17) 160.0(18) 4_565

loop_
_geom_torsion_atom_site_label_1
_geom_torsion_atom_site_label_2
_geom_torsion_atom_site_label_3
_geom_torsion_atom_site_label_4
_geom_torsion
_geom_torsion_site_symmetry_1
_geom_torsion_site_symmetry_2
_geom_torsion_site_symmetry_3
_geom_torsion_site_symmetry_4
_geom_torsion_publ_flag
C26 S1 C1 C2 29.61(16) . . . . ?
C26 S1 C1 C6 -152.49(13) . . . . ?
C6 C1 C2 C3 -2.9(2) . . . . ?
S1 C1 C2 C3 174.96(12) . . . . ?
C1 C2 C3 C4 0.8(2) . . . . ?
C2 C3 C4 C5 2.4(2) . . . . ?
C2 C3 C4 C7 -177.67(14) . . . . ?
C3 C4 C5 C6 -3.6(2) . . . . ?
C7 C4 C5 C6 176.46(13) . . . . ?
C4 C5 C6 C1 1.6(2) . . . . ?
C2 C1 C6 C5 1.7(2) . . . . ?
S1 C1 C6 C5 -176.32(11) . . . . ?
C8 N1 C7 C9 0.85(16) . . . . ?
C8 N1 C7 C4 179.02(13) . . . . ?
C3 C4 C7 C9 151.47(16) . . . . ?
C5 C4 C7 C9 -28.6(2) . . . . ?
C3 C4 C7 N1 -26.2(2) . . . . ?
C5 C4 C7 N1 153.76(14) . . . . ?
C7 N1 C8 O1 -0.19(18) . . . . ?
C9 O1 C8 N1 -0.53(18) . . . . ?
N1 C7 C9 O1 -1.17(16) . . . . ?
C4 C7 C9 O1 -178.99(14) . . . . ?
N1 C7 C9 C10 172.53(16) . . . . ?
C4 C7 C9 C10 -5.3(3) . . . . ?
C8 O1 C9 C7 1.03(16) . . . . ?
C8 O1 C9 C10 -174.38(12) . . . . ?
C7 C9 C10 C15 -15.7(3) . . . . ?
O1 C9 C10 C15 157.71(13) . . . . ?
C7 C9 C10 C11 169.03(17) . . . . ?
O1 C9 C10 C11 -17.56(19) . . . . ?
C15 C10 C11 C12 -1.6(2) . . . . ?
C9 C10 C11 C12 173.82(13) . . . . ?
C10 C11 C12 C13 1.4(2) . . . . ?
C11 C12 C13 C14 0.3(2) . . . . ?
C11 C12 C13 C16 -179.36(13) . . . . ?
C12 C13 C14 C15 -1.9(2) . . . . ?
C16 C13 C14 C15 177.78(13) . . . . ?
C13 C14 C15 C10 1.8(2) . . . . ?
C11 C10 C15 C14 0.0(2) . . . . ?
C9 C10 C15 C14 -175.32(13) . . . . ?
C17 N2 C16 C19 1.54(16) . . . . ?
C17 N2 C16 C13 -175.75(12) . . . . ?
C12 C13 C16 N2 -41.01(19) . . . . ?
C14 C13 C16 N2 139.29(14) . . . . ?
C12 C13 C16 C19 142.35(15) . . . . ?
C14 C13 C16 C19 -37.3(2) . . . . ?
C16 N2 C17 C18 -1.05(16) . . . . ?
N2 C17 C18 N3 -175.15(12) . . . . ?
N2 C17 C18 C19 0.18(16) . . . . ?
O3 N3 C18 C17 169.98(13) . . . . ?
O2 N3 C18 C17 -9.4(2) . . . . ?
O3 N3 C18 C19 -4.4(2) . . . . ?
O2 N3 C18 C19 176.22(13) . . . . ?
N2 C16 C19 C18 -1.34(15) . . . . ?
C13 C16 C19 C18 175.64(14) . . . . ?
N2 C16 C19 C20 178.60(12) . . . . ?
C13 C16 C19 C20 -4.4(2) . . . . ?
C17 C18 C19 C16 0.72(15) . . . . ?
N3 C18 C19 C16 175.62(13) . . . . ?
C17 C18 C19 C20 -179.21(14) . . . . ?
N3 C18 C19 C20 -4.3(2) . . . . ?
C16 C19 C20 C25 129.76(15) . . . . ?
C18 C19 C20 C25 -50.3(2) . . . . ?
C16 C19 C20 C21 -46.3(2) . . . . ?
C18 C19 C20 C21 133.57(15) . . . . ?
C25 C20 C21 C22 -1.6(2) . . . . ?
C19 C20 C21 C22 174.65(13) . . . . ?
C20 C21 C22 C23 0.7(2) . . . . ?
C21 C22 C23 C24 0.8(2) . . . . ?
C21 C22 C23 S2 -178.77(11) . . . . ?
C27 S2 C23 C24 -0.03(16) . . . . ?
C27 S2 C23 C22 179.55(14) . . . . ?
C22 C23 C24 C25 -1.4(2) . . . . ?
S2 C23 C24 C25 178.17(12) . . . . ?
C23 C24 C25 C20 0.5(2) . . . . ?
C21 C20 C25 C24 1.0(2) . . . . ?
C19 C20 C25 C24 -175.19(13) . . . . ?
